data_4519280
loop_
_publ_author_name
'Yang, Long-Qi'
'Jiang, Xiao-Ming'
'Pei, Shao-Min'
'Chen, Wen-Fa'
'Liu, Bin-Wen'
'Guo, Guo-Cong'

_publ_section_title
;
 Optimizing the Nonlinear Optical Performance of an A-N-M-Q (A: Alkali
 Metal; N: <i>d</i><sup>10</sup> Metal; M: Main Group Metal; Q: Chalcogen)
 System.
;
_journal_issue 3
_journal_name_full 'ACS applied materials &amp; interfaces'
_journal_page_first 4352
_journal_page_last 4359
_journal_paper_doi 10.1021/acsami.1c23843
_journal_volume 14
_journal_year 2022
_chemical_formula_moiety '0.25(Cd8 Cs8 Ga32 S60)'
_chemical_formula_sum 'Cd2 Cs2 Ga8 S15'
_chemical_formula_weight 1529.28
_space_group_crystal_system orthorhombic
_space_group_IT_number 45
_space_group_name_Hall 'I 2 -2c'
_space_group_name_H-M_alt 'I b a 2'
_audit_creation_method SHELXL-2013
_cell_angle_alpha 90
_cell_angle_beta 90
_cell_angle_gamma 90
_cell_formula_units_Z 4
_cell_length_a 11.8574(5)
_cell_length_b 12.9781(6)
_cell_length_c 17.5270(8)
_cell_measurement_reflns_used 4723
_cell_measurement_temperature 301(2)
_cell_measurement_theta_max 29.3240
_cell_measurement_theta_min 2.3130
_cell_volume 2697.2(2)
_computing_structure_refinement 'SHELXL-2013 (Sheldrick, 2013)'
_diffrn_ambient_temperature 301(2)
_diffrn_measured_fraction_theta_full 0.999
_diffrn_measured_fraction_theta_max 0.825
_diffrn_radiation_type MoK\a
_diffrn_radiation_wavelength 0.71073
_diffrn_reflns_av_R_equivalents 0.0275
_diffrn_reflns_av_unetI/netI 0.0342
_diffrn_reflns_Laue_measured_fraction_full 0.999
_diffrn_reflns_Laue_measured_fraction_max 0.825
_diffrn_reflns_limit_h_max 12
_diffrn_reflns_limit_h_min -15
_diffrn_reflns_limit_k_max 13
_diffrn_reflns_limit_k_min -17
_diffrn_reflns_limit_l_max 16
_diffrn_reflns_limit_l_min -23
_diffrn_reflns_number 6326
_diffrn_reflns_point_group_measured_fraction_full 1.000
_diffrn_reflns_point_group_measured_fraction_max 0.825
_diffrn_reflns_theta_full 25.242
_diffrn_reflns_theta_max 29.373
_diffrn_reflns_theta_min 2.324
_exptl_absorpt_coefficient_mu 13.214
_exptl_absorpt_correction_T_max 1.00000
_exptl_absorpt_correction_T_min 0.29693
_exptl_absorpt_correction_type multi-scan
_exptl_absorpt_process_details
;
CrysAlisPro 1.171.41.64a (Rigaku Oxford Diffraction, 2020)
Empirical absorption correction using spherical harmonics,
 implemented in SCALE3 ABSPACK scaling algorithm.
;
_exptl_crystal_colour colorless
_exptl_crystal_density_diffrn 3.766
_exptl_crystal_description block
_exptl_crystal_F_000 2776
_exptl_crystal_size_max 0.9
_exptl_crystal_size_mid 0.7
_exptl_crystal_size_min 0.3
_refine_diff_density_max 0.972
_refine_diff_density_min -0.840
_refine_diff_density_rms 0.192
_refine_ls_abs_structure_details
;
 Refined as an inversion twin.
;
_refine_ls_abs_structure_Flack 0.978(18)
_refine_ls_extinction_method none
_refine_ls_goodness_of_fit_ref 1.016
_refine_ls_hydrogen_treatment undef
_refine_ls_matrix_type full
_refine_ls_number_parameters 125
_refine_ls_number_reflns 2516
_refine_ls_number_restraints 1
_refine_ls_restrained_S_all 1.016
_refine_ls_R_factor_all 0.0279
_refine_ls_R_factor_gt 0.0257
_refine_ls_shift/su_max 0.000
_refine_ls_shift/su_mean 0.000
_refine_ls_structure_factor_coef Fsqd
_refine_ls_weighting_details
;
 w=1/[\s^2^(Fo^2^)+(0.0344P)^2^]
 where P=(Fo^2^+2Fc^2^)/3
;
_refine_ls_weighting_scheme calc
_refine_ls_wR_factor_gt 0.0564
_refine_ls_wR_factor_ref 0.0569
_reflns_Friedel_coverage 0.936
_reflns_Friedel_fraction_full 1.000
_reflns_Friedel_fraction_max 0.825
_reflns_number_gt 2377
_reflns_number_total 2516
_reflns_threshold_expression 'I > 2\s(I)'
_cod_data_source_file am1c23843_si_004.cif
_cod_data_source_block g
_cod_database_code 4519280
_shelx_space_group_comment
;
The symmetry employed for this shelxl refinement is uniquely defined
by the following loop, which should always be used as a source of
symmetry information in preference to the above space-group names.
They are only intended as comments.
;
_shelxl_version_number 2013-2

loop_
_space_group_symop_operation_xyz
'x, y, z'
'-x, -y, z'
'x+1/2, -y+1/2, z'
'-x+1/2, y+1/2, z'
'x+1/2, y+1/2, z+1/2'
'-x+1/2, -y+1/2, z+1/2'
'x+1, -y+1, z+1/2'
'-x+1, y+1, z+1/2'

loop_
_atom_site_label
_atom_site_type_symbol
_atom_site_fract_x
_atom_site_fract_y
_atom_site_fract_z
_atom_site_U_iso_or_equiv
_atom_site_adp_type
_atom_site_occupancy
_atom_site_site_symmetry_order
_atom_site_calc_flag
_atom_site_refinement_flags_posn
_atom_site_refinement_flags_adp
_atom_site_refinement_flags_occupancy
_atom_site_disorder_assembly
_atom_site_disorder_group
Cs1 Cs 0.14039(5) 0.39654(5) 0.43855(4) 0.03288(17) Uani 1 1 d . . . . .
Cd1 Cd 0.31125(6) 0.47072(5) 0.17060(4) 0.02849(19) Uani 1 1 d . . . . .
Ga1 Ga 0.05257(8) 0.23273(6) 0.13451(5) 0.01092(19) Uani 1 1 d . . . . .
Ga2 Ga 0.0000 0.0000 0.00000(7) 0.0124(3) Uani 1 2 d S T P . .
Ga3 Ga 0.31843(7) 0.20894(6) 0.25565(5) 0.01204(18) Uani 1 1 d . . . . .
Ga4 Ga 0.0000 0.5000 0.16240(7) 0.0130(3) Uani 1 2 d S T P . .
Ga5 Ga 0.02697(8) 0.13724(6) 0.33638(5) 0.01159(19) Uani 1 1 d . . . . .
S1 S 0.12685(16) 0.24835(14) 0.25679(13) 0.0107(4) Uani 1 1 d . . . . .
S2 S 0.35353(16) 0.03599(14) 0.24775(12) 0.0135(4) Uani 1 1 d . . . . .
S3 S 0.36101(17) 0.28585(15) 0.14213(11) 0.0128(4) Uani 1 1 d . . . . .
S4 S 0.37704(18) 0.26829(17) 0.36857(13) 0.0181(4) Uani 1 1 d . . . . .
S5 S 0.12966(17) 0.09653(16) 0.43835(14) 0.0161(4) Uani 1 1 d . . . . .
S6 S 0.08285(19) 0.38744(15) 0.08038(11) 0.0149(4) Uani 1 1 d . . . . .
S7 S 0.12929(17) 0.09864(14) 0.06914(12) 0.0123(4) Uani 1 1 d . . . . .
S8 S 0.0000 0.0000 0.25628(17) 0.0158(6) Uani 1 2 d S T P . .

loop_
_atom_site_aniso_label
_atom_site_aniso_U_11
_atom_site_aniso_U_22
_atom_site_aniso_U_33
_atom_site_aniso_U_23
_atom_site_aniso_U_13
_atom_site_aniso_U_12
Cs1 0.0248(3) 0.0431(4) 0.0307(3) -0.0128(3) 0.0030(3) 0.0012(3)
Cd1 0.0354(4) 0.0163(3) 0.0338(4) 0.0070(3) 0.0176(3) 0.0088(3)
Ga1 0.0132(5) 0.0087(4) 0.0108(4) 0.0001(3) 0.0005(3) 0.0006(3)
Ga2 0.0157(7) 0.0120(6) 0.0096(6) 0.000 0.000 0.0002(5)
Ga3 0.0118(4) 0.0113(4) 0.0130(4) -0.0016(4) 0.0003(3) -0.0012(3)
Ga4 0.0141(7) 0.0105(6) 0.0145(6) 0.000 0.000 -0.0004(5)
Ga5 0.0133(5) 0.0115(4) 0.0100(4) 0.0021(3) -0.0003(3) 0.0003(3)
S1 0.0103(10) 0.0112(9) 0.0106(9) -0.0003(7) -0.0003(7) -0.0001(7)
S2 0.0139(10) 0.0111(9) 0.0156(10) -0.0004(8) 0.0015(8) 0.0008(7)
S3 0.0124(10) 0.0125(10) 0.0134(10) 0.0004(8) 0.0007(7) -0.0008(7)
S4 0.0169(11) 0.0235(11) 0.0138(10) -0.0049(8) 0.0025(8) -0.0063(9)
S5 0.0136(11) 0.0210(11) 0.0136(9) 0.0075(8) -0.0028(8) -0.0019(8)
S6 0.0206(12) 0.0095(9) 0.0146(10) 0.0021(7) 0.0042(8) 0.0018(8)
S7 0.0152(10) 0.0097(10) 0.0122(9) -0.0027(8) 0.0005(7) 0.0001(8)
S8 0.0236(16) 0.0106(13) 0.0133(13) 0.000 0.000 -0.0027(11)

loop_
_atom_type_symbol
_atom_type_description
_atom_type_scat_dispersion_real
_atom_type_scat_dispersion_imag
_atom_type_scat_source
Cd Cd -0.8075 1.2024 'International Tables Vol C Tables 4.2.6.8 and 6.1.1.4'
Cs Cs -0.3680 2.1192 'International Tables Vol C Tables 4.2.6.8 and 6.1.1.4'
Ga Ga 0.2307 1.6083 'International Tables Vol C Tables 4.2.6.8 and 6.1.1.4'
S S 0.1246 0.1234 'International Tables Vol C Tables 4.2.6.8 and 6.1.1.4'

loop_
_geom_angle_atom_site_label_1
_geom_angle_atom_site_label_2
_geom_angle_atom_site_label_3
_geom_angle
_geom_angle_site_symmetry_1
_geom_angle_site_symmetry_3
_geom_angle_publ_flag
S4 Cs1 S7 67.51(5) . 6 ?
S4 Cs1 S6 144.27(5) . 8_445 ?
S7 Cs1 S6 96.86(5) 6 8_445 ?
S4 Cs1 S1 59.15(5) . . ?
S7 Cs1 S1 126.26(5) 6 . ?
S6 Cs1 S1 122.48(5) 8_445 . ?
S4 Cs1 S5 75.27(5) . 4 ?
S7 Cs1 S5 55.49(4) 6 4 ?
S6 Cs1 S5 123.42(5) 8_445 4 ?
S1 Cs1 S5 112.73(5) . 4 ?
S4 Cs1 S2 84.41(5) . 4 ?
S7 Cs1 S2 122.81(5) 6 4 ?
S6 Cs1 S2 129.12(5) 8_445 4 ?
S1 Cs1 S2 59.63(4) . 4 ?
S5 Cs1 S2 69.96(5) 4 4 ?
S4 Cs1 S6 136.51(5) . 7_455 ?
S7 Cs1 S6 72.85(5) 6 7_455 ?
S6 Cs1 S6 56.41(6) 8_445 7_455 ?
S1 Cs1 S6 158.53(5) . 7_455 ?
S5 Cs1 S6 67.84(5) 4 7_455 ?
S2 Cs1 S6 103.12(4) 4 7_455 ?
S4 Cs1 S5 63.17(5) . . ?
S7 Cs1 S5 92.48(4) 6 . ?
S6 Cs1 S5 86.81(5) 8_445 . ?
S1 Cs1 S5 58.78(5) . . ?
S5 Cs1 S5 135.46(3) 4 . ?
S2 Cs1 S5 118.39(5) 4 . ?
S6 Cs1 S5 136.93(5) 7_455 . ?
S4 Cs1 S4 105.46(3) . 3_455 ?
S7 Cs1 S4 143.98(5) 6 3_455 ?
S6 Cs1 S4 67.77(5) 8_445 3_455 ?
S1 Cs1 S4 54.89(4) . 3_455 ?
S5 Cs1 S4 159.86(5) 4 3_455 ?
S2 Cs1 S4 89.98(4) 4 3_455 ?
S6 Cs1 S4 117.15(5) 7_455 3_455 ?
S5 Cs1 S4 55.72(4) . 3_455 ?
S4 Cs1 Ga5 73.41(4) . . ?
S7 Cs1 Ga5 123.65(4) 6 . ?
S6 Cs1 Ga5 91.93(4) 8_445 . ?
S1 Cs1 Ga5 34.60(3) . . ?
S5 Cs1 Ga5 144.54(4) 4 . ?
S2 Cs1 Ga5 90.74(3) 4 . ?
S6 Cs1 Ga5 147.39(4) 7_455 . ?
S5 Cs1 Ga5 32.51(4) . . ?
S4 Cs1 Ga5 32.30(3) 3_455 . ?
S4 Cs1 Cs1 157.88(4) . 2_565 ?
S7 Cs1 Cs1 125.83(4) 6 2_565 ?
S6 Cs1 Cs1 56.86(3) 8_445 2_565 ?
S1 Cs1 Cs1 106.90(3) . 2_565 ?
S5 Cs1 Cs1 97.52(4) 4 2_565 ?
S2 Cs1 Cs1 73.50(3) 4 2_565 ?
S6 Cs1 Cs1 53.01(3) 7_455 2_565 ?
S5 Cs1 Cs1 127.02(4) . 2_565 ?
S4 Cs1 Cs1 74.14(3) 3_455 2_565 ?
Ga5 Cs1 Cs1 105.29(2) . 2_565 ?
S3 Cd1 S2 127.37(7) . 4 ?
S3 Cd1 S7 114.82(7) . 4 ?
S2 Cd1 S7 111.83(6) 4 4 ?
S3 Cd1 S8 92.84(5) . 3 ?
S2 Cd1 S8 107.11(7) 4 3 ?
S7 Cd1 S8 93.84(7) 4 3 ?
S6 Ga1 S7 114.01(8) . . ?
S6 Ga1 S3 106.09(8) . 3_455 ?
S7 Ga1 S3 110.24(8) . 3_455 ?
S6 Ga1 S1 104.50(8) . . ?
S7 Ga1 S1 112.30(8) . . ?
S3 Ga1 S1 109.34(8) 3_455 . ?
S5 Ga2 S5 122.83(14) 8_444 7_444 ?
S5 Ga2 S7 113.02(7) 8_444 . ?
S5 Ga2 S7 96.05(7) 7_444 . ?
S5 Ga2 S7 96.05(7) 8_444 2 ?
S5 Ga2 S7 113.02(7) 7_444 2 ?
S7 Ga2 S7 117.51(11) . 2 ?
S4 Ga3 S3 123.54(8) . . ?
S4 Ga3 S2 109.59(9) . . ?
S3 Ga3 S2 109.65(8) . . ?
S4 Ga3 S1 102.71(9) . . ?
S3 Ga3 S1 97.31(8) . . ?
S2 Ga3 S1 113.18(7) . . ?
S6 Ga4 S6 101.53(11) 2_565 . ?
S6 Ga4 S2 126.66(7) 2_565 4 ?
S6 Ga4 S2 102.24(7) . 4 ?
S6 Ga4 S2 102.24(7) 2_565 3_455 ?
S6 Ga4 S2 126.66(7) . 3_455 ?
S2 Ga4 S2 100.49(11) 4 3_455 ?
S5 Ga5 S4 111.29(9) . 3_455 ?
S5 Ga5 S8 112.57(8) . . ?
S4 Ga5 S8 118.09(7) 3_455 . ?
S5 Ga5 S1 110.46(8) . . ?
S4 Ga5 S1 102.49(8) 3_455 . ?
S8 Ga5 S1 100.68(8) . . ?
S5 Ga5 Cs1 70.12(6) . . ?
S4 Ga5 Cs1 72.29(6) 3_455 . ?
S8 Ga5 Cs1 164.89(6) . . ?
S1 Ga5 Cs1 65.22(5) . . ?
Ga1 S1 Ga3 110.02(9) . . ?
Ga1 S1 Ga5 107.78(8) . . ?
Ga3 S1 Ga5 111.42(8) . . ?
Ga1 S1 Cs1 148.15(8) . . ?
Ga3 S1 Cs1 94.52(7) . . ?
Ga5 S1 Cs1 80.18(6) . . ?
Ga3 S2 Ga4 111.70(8) . 3 ?
Ga3 S2 Cd1 102.77(8) . 4_545 ?
Ga4 S2 Cd1 99.51(8) 3 4_545 ?
Ga3 S2 Cs1 114.66(7) . 4_545 ?
Ga4 S2 Cs1 116.95(7) 3 4_545 ?
Cd1 S2 Cs1 109.04(6) 4_545 4_545 ?
Ga3 S3 Ga1 102.97(9) . 3 ?
Ga3 S3 Cd1 101.07(8) . . ?
Ga1 S3 Cd1 110.14(8) 3 . ?
Ga5 S4 Ga3 102.31(9) 3 . ?
Ga5 S4 Cs1 117.90(8) 3 . ?
Ga3 S4 Cs1 103.06(8) . . ?
Ga5 S4 Cs1 75.41(6) 3 3 ?
Ga3 S4 Cs1 109.38(8) . 3 ?
Cs1 S4 Cs1 141.27(7) . 3 ?
Ga5 S5 Ga2 98.25(8) . 7_445 ?
Ga5 S5 Cs1 124.10(9) . 4_545 ?
Ga2 S5 Cs1 96.32(6) 7_445 4_545 ?
Ga5 S5 Cs1 77.37(6) . . ?
Ga2 S5 Cs1 125.18(8) 7_445 . ?
Cs1 S5 Cs1 131.72(5) 4_545 . ?
Ga1 S6 Ga4 103.77(8) . . ?
Ga1 S6 Cs1 101.61(8) . 8_444 ?
Ga4 S6 Cs1 95.57(7) . 8_444 ?
Ga1 S6 Cs1 163.93(8) . 7_454 ?
Ga4 S6 Cs1 90.98(6) . 7_454 ?
Cs1 S6 Cs1 70.12(4) 8_444 7_454 ?
Ga1 S7 Ga2 114.73(9) . . ?
Ga1 S7 Cd1 105.03(8) . 4_545 ?
Ga2 S7 Cd1 100.82(7) . 4_545 ?
Ga1 S7 Cs1 128.08(7) . 6_554 ?
Ga2 S7 Cs1 100.33(7) . 6_554 ?
Cd1 S7 Cs1 104.42(7) 4_545 6_554 ?
Ga5 S8 Ga5 104.39(13) . 2 ?
Ga5 S8 Cd1 110.15(3) . 3_455 ?
Ga5 S8 Cd1 109.39(3) 2 3_455 ?
Ga5 S8 Cd1 109.39(3) . 4_545 ?
Ga5 S8 Cd1 110.15(3) 2 4_545 ?
Cd1 S8 Cd1 113.03(11) 3_455 4_545 ?

loop_
_geom_bond_atom_site_label_1
_geom_bond_atom_site_label_2
_geom_bond_distance
_geom_bond_site_symmetry_2
_geom_bond_publ_flag
Cs1 S4 3.485(2) . ?
Cs1 S7 3.564(2) 6 ?
Cs1 S6 3.633(2) 8_445 ?
Cs1 S1 3.725(2) . ?
Cs1 S5 3.764(2) 4 ?
Cs1 S2 3.803(2) 4 ?
Cs1 S6 3.809(2) 7_455 ?
Cs1 S5 3.896(2) . ?
Cs1 S4 3.979(2) 3_455 ?
Cs1 Ga5 4.0422(10) . ?
Cs1 Cs1 4.2775(12) 2_565 ?
Cd1 S3 2.521(2) . ?
Cd1 S2 2.523(2) 4 ?
Cd1 S7 2.533(2) 4 ?
Cd1 S8 2.7219(19) 3 ?
Ga1 S6 2.249(2) . ?
Ga1 S7 2.274(2) . ?
Ga1 S3 2.288(2) 3_455 ?
Ga1 S1 2.326(2) . ?
Ga2 S5 2.259(2) 8_444 ?
Ga2 S5 2.259(2) 7_444 ?
Ga2 S7 2.336(2) . ?
Ga2 S7 2.336(2) 2 ?
Ga3 S4 2.235(2) . ?
Ga3 S3 2.283(2) . ?
Ga3 S2 2.2869(19) . ?
Ga3 S1 2.329(2) . ?
Ga4 S6 2.273(2) 2_565 ?
Ga4 S6 2.273(2) . ?
Ga4 S2 2.339(2) 4 ?
Ga4 S2 2.339(2) 3_455 ?
Ga5 S5 2.226(2) . ?
Ga5 S4 2.232(2) 3_455 ?
Ga5 S8 2.290(2) . ?
Ga5 S1 2.330(2) . ?
S2 Ga4 2.339(2) 3 ?
S2 Cd1 2.523(2) 4_545 ?
S2 Cs1 3.803(2) 4_545 ?
S3 Ga1 2.288(2) 3 ?
S4 Ga5 2.232(2) 3 ?
S4 Cs1 3.979(2) 3 ?
S5 Ga2 2.259(2) 7_445 ?
S5 Cs1 3.764(2) 4_545 ?
S6 Cs1 3.633(2) 8_444 ?
S6 Cs1 3.809(2) 7_454 ?
S7 Cd1 2.533(2) 4_545 ?
S7 Cs1 3.564(2) 6_554 ?
S8 Ga5 2.290(2) 2 ?
S8 Cd1 2.7219(19) 3_455 ?
S8 Cd1 2.7219(19) 4_545 ?
